data_7012447
loop_
_publ_author_name
'Tuna, Floriana'
'Clarkson, Guy'
'Alcock, Nathaniel W.'
'Hannon, Michael J.'

_publ_section_title
;
 The effect of phenyl substituents on supramolecular assemblies
 containing directly linked bis-pyridylimine ligands: synthesis and
 structural characterisation of mononuclear nickel(ii) and dinuclear
 silver(i) and cobalt(iii) complexes of (2-pyridyl)phenylketazine
;
_journal_issue 11
_journal_name_full 'Dalton Transactions'
_journal_page_first 2149
_journal_paper_doi 10.1039/b211006g
_journal_year 2003
_chemical_formula_sum 'C53 H50.5 Co2 F18 N8 O8.25 P3'
_chemical_formula_weight 1484.28
_chemical_name_systematic
;
?
;
_space_group_IT_number 2
_symmetry_cell_setting triclinic
_symmetry_space_group_name_Hall '-P 1'
_symmetry_space_group_name_H-M 'P -1'
_atom_sites_solution_hydrogens geom
_atom_sites_solution_primary direct
_atom_sites_solution_secondary difmap
_audit_creation_method SHELXL-97
_cell_angle_alpha 80.385(3)
_cell_angle_beta 82.541(3)
_cell_angle_gamma 73.978(3)
_cell_formula_units_Z 2
_cell_length_a 12.2068(18)
_cell_length_b 13.2943(19)
_cell_length_c 21.456(3)
_cell_measurement_reflns_used 4636
_cell_measurement_temperature 180(2)
_cell_measurement_theta_max 15
_cell_measurement_theta_min 3
_cell_volume 3286.7(8)
_computing_cell_refinement 'SAINT (Siemens, 1995)'
_computing_data_collection 'SMART (Siemens, 1994)'
_computing_data_reduction 'SAINT (Siemens, 1995)'
_computing_molecular_graphics 'SHELXTL (Sheldrick, 1997)'
_computing_publication_material 'SHELXTL (Sheldrick, 1997)'
_computing_structure_refinement 'SHELXL-97 (Sheldrick, 1997)'
_computing_structure_solution 'SHELXS-97 (Sheldrick, 1990)'
_diffrn_ambient_temperature 180(2)
_diffrn_detector_area_resol_mean 8.192
_diffrn_measured_fraction_theta_full 0.988
_diffrn_measured_fraction_theta_max 0.988
_diffrn_measurement_device_type 'Siemens SMART diffractometer'
_diffrn_measurement_method '\w scans'
_diffrn_radiation_monochromator graphite
_diffrn_radiation_source 'normal-focus sealed tube'
_diffrn_radiation_type MoK\a
_diffrn_radiation_wavelength 0.71073
_diffrn_reflns_av_R_equivalents 0.0632
_diffrn_reflns_av_sigmaI/netI 0.1666
_diffrn_reflns_limit_h_max 13
_diffrn_reflns_limit_h_min -12
_diffrn_reflns_limit_k_max 15
_diffrn_reflns_limit_k_min -15
_diffrn_reflns_limit_l_max 24
_diffrn_reflns_limit_l_min -24
_diffrn_reflns_number 15747
_diffrn_reflns_theta_full 24.00
_diffrn_reflns_theta_max 24.00
_diffrn_reflns_theta_min 1.76
_diffrn_standards_decay_% nil
_exptl_absorpt_coefficient_mu 0.684
_exptl_absorpt_correction_T_max 0.93
_exptl_absorpt_correction_T_min 0.73
_exptl_absorpt_correction_type multi-scan
_exptl_absorpt_process_details 'SADABS (Sheldrick, 1996)'
_exptl_crystal_colour orange
_exptl_crystal_density_diffrn 1.500
_exptl_crystal_density_method 'not measured'
_exptl_crystal_description plathe
_exptl_crystal_F_000 1503
_exptl_crystal_size_max 0.42
_exptl_crystal_size_mid 0.1
_exptl_crystal_size_min 0.04
_refine_diff_density_max 0.682
_refine_diff_density_min -0.523
_refine_diff_density_rms 0.096
_refine_ls_extinction_coef 0.0026(4)
_refine_ls_extinction_expression Fc^*^=kFc[1+0.001xFc^2^\l^3^/sin(2\q)]^-1/4^
_refine_ls_extinction_method SHELXL
_refine_ls_goodness_of_fit_ref 0.962
_refine_ls_hydrogen_treatment mixed
_refine_ls_matrix_type full
_refine_ls_number_parameters 815
_refine_ls_number_reflns 10201
_refine_ls_number_restraints 0
_refine_ls_restrained_S_all 0.962
_refine_ls_R_factor_all 0.1671
_refine_ls_R_factor_gt 0.0763
_refine_ls_shift/su_max 0.001
_refine_ls_shift/su_mean 0.000
_refine_ls_structure_factor_coef Fsqd
_refine_ls_weighting_details 'calc w=1/[\s^2^(Fo^2^)+(0.0970P)^2^+0.0000P] where P=(Fo^2^+2Fc^2^)/3'
_refine_ls_weighting_scheme calc
_refine_ls_wR_factor_gt 0.1660
_refine_ls_wR_factor_ref 0.2066
_reflns_number_gt 4967
_reflns_number_total 10201
_reflns_threshold_expression >2sigma(I)
_cod_data_source_file b211006g.txt
_cod_data_source_block ft13
_cod_depositor_comments
;
The following automatic conversions were performed:
'_symmetry_cell_setting' value 'Triclinic' changed to 'triclinic'
according to '/home/saulius/struct/CIF-dictionaries/cif_core.dic'
dictionary named 'cif_core.dic' version 2.4.1 from 2010-06-29.

Automatic conversion script
Id: cif_fix_enum 1527 2010-12-29 10:47:43Z saulius 
;
_cod_original_sg_symbol_H-M P-1
_cod_original_formula_sum 'C53 H50.50 Co2 F18 N8 O8.25 P3'
_cod_database_code 7012447

loop_
_symmetry_equiv_pos_as_xyz
'x, y, z'
'-x, -y, -z'

loop_
_atom_site_label
_atom_site_type_symbol
_atom_site_fract_x
_atom_site_fract_y
_atom_site_fract_z
_atom_site_U_iso_or_equiv
_atom_site_adp_type
_atom_site_occupancy
_atom_site_symmetry_multiplicity
_atom_site_calc_flag
_atom_site_refinement_flags
_atom_site_disorder_assembly
_atom_site_disorder_group
Co1 Co 0.19969(8) -0.09331(7) 0.25836(4) 0.0259(3) Uani 1 1 d . . .
O1 O 0.2585(4) 0.0198(4) 0.2721(2) 0.0266(12) Uani 1 1 d . . .
H01 H 0.176(6) 0.107(5) 0.286(3) 0.040 Uiso 1 1 d . . .
Co2 Co 0.36926(8) -0.06505(8) 0.32692(4) 0.0262(3) Uani 1 1 d . . .
O2 O 0.3384(4) -0.1766(4) 0.2912(2) 0.0266(12) Uani 1 1 d . . .
H02A H 0.338(5) -0.248(5) 0.324(3) 0.040 Uiso 1 1 d . . .
N11 N 0.1643(5) -0.2188(5) 0.2436(3) 0.0300(15) Uani 1 1 d . . .
C12 C 0.0683(7) -0.2424(7) 0.2669(3) 0.038(2) Uani 1 1 d . . .
H12A H 0.0122 -0.1926 0.2891 0.046 Uiso 1 1 calc R . .
C13 C 0.0440(8) -0.3379(7) 0.2607(4) 0.049(2) Uani 1 1 d . . .
H13A H -0.0268 -0.3523 0.2775 0.059 Uiso 1 1 calc R . .
C14 C 0.1276(8) -0.4093(7) 0.2291(4) 0.051(2) Uani 1 1 d . . .
H14A H 0.1157 -0.4754 0.2249 0.061 Uiso 1 1 calc R . .
C15 C 0.2291(7) -0.3851(6) 0.2035(3) 0.041(2) Uani 1 1 d . . .
H15A H 0.2864 -0.4337 0.1812 0.050 Uiso 1 1 calc R . .
C16 C 0.2457(7) -0.2886(6) 0.2110(3) 0.0297(19) Uani 1 1 d . . .
C17 C 0.3534(6) -0.2604(6) 0.1792(3) 0.0313(19) Uani 1 1 d . . .
C18 C 0.4565(7) -0.3473(6) 0.1681(4) 0.035(2) Uani 1 1 d . . .
C19 C 0.4956(8) -0.4294(7) 0.2179(4) 0.055(3) Uani 1 1 d . . .
H19A H 0.4529 -0.4305 0.2582 0.066 Uiso 1 1 calc R . .
N21 N 0.3918(5) 0.0594(5) 0.3504(3) 0.0286(15) Uani 1 1 d . . .
C22 C 0.3721(6) 0.0768(6) 0.4113(4) 0.038(2) Uani 1 1 d . . .
H22A H 0.3557 0.0226 0.4430 0.046 Uiso 1 1 calc R . .
C23 C 0.3750(7) 0.1724(7) 0.4294(4) 0.044(2) Uani 1 1 d . . .
H23A H 0.3628 0.1823 0.4729 0.053 Uiso 1 1 calc R . .
C24 C 0.3956(7) 0.2512(7) 0.3837(4) 0.051(2) Uani 1 1 d . . .
H24A H 0.3952 0.3175 0.3949 0.061 Uiso 1 1 calc R . .
C25 C 0.4172(7) 0.2338(6) 0.3204(4) 0.044(2) Uani 1 1 d . . .
H25A H 0.4346 0.2871 0.2883 0.053 Uiso 1 1 calc R . .
C26 C 0.4130(6) 0.1382(6) 0.3048(3) 0.0296(19) Uani 1 1 d . . .
C27 C 0.4438(6) 0.1159(6) 0.2375(3) 0.0311(19) Uani 1 1 d . . .
C28 C 0.4308(7) 0.2089(6) 0.1857(4) 0.036(2) Uani 1 1 d . . .
C29 C 0.3239(7) 0.2830(6) 0.1821(4) 0.041(2) Uani 1 1 d . . .
H29A H 0.2618 0.2755 0.2125 0.050 Uiso 1 1 calc R . .
O31 O 0.1193(4) -0.0995(4) 0.3410(2) 0.0287(12) Uani 1 1 d . . .
C31 C 0.1592(7) -0.0938(6) 0.3924(3) 0.032(2) Uani 1 1 d . . .
O32 O 0.2555(4) -0.0755(4) 0.3956(2) 0.0304(13) Uani 1 1 d . . .
C32 C 0.0873(6) -0.1127(6) 0.4533(3) 0.039(2) Uani 1 1 d . . .
H32A H 0.0161 -0.1252 0.4440 0.058 Uiso 1 1 calc R . .
H32B H 0.0694 -0.0506 0.4755 0.058 Uiso 1 1 calc R . .
H32C H 0.1295 -0.1746 0.4802 0.058 Uiso 1 1 calc R . .
C110 C 0.5952(9) -0.5080(7) 0.2083(4) 0.066(3) Uani 1 1 d . . .
H11A H 0.6214 -0.5627 0.2417 0.079 Uiso 1 1 calc R . .
C111 C 0.6555(8) -0.5055(7) 0.1495(5) 0.069(3) Uani 1 1 d . . .
H11B H 0.7234 -0.5597 0.1425 0.083 Uiso 1 1 calc R . .
C112 C 0.6202(8) -0.4269(7) 0.1005(4) 0.060(3) Uani 1 1 d . . .
H11C H 0.6629 -0.4277 0.0602 0.072 Uiso 1 1 calc R . .
C113 C 0.5224(7) -0.3465(6) 0.1098(4) 0.044(2) Uani 1 1 d . . .
H11D H 0.4999 -0.2905 0.0764 0.053 Uiso 1 1 calc R . .
N114 N 0.3612(5) -0.1647(5) 0.1565(3) 0.0278(15) Uani 1 1 d . . .
N115 N 0.2637(5) -0.0882(5) 0.1734(3) 0.0272(15) Uani 1 1 d . . .
C116 C 0.2173(6) -0.0055(6) 0.1341(3) 0.0301(19) Uani 1 1 d . . .
C117 C 0.1041(6) 0.0529(6) 0.1605(3) 0.0314(19) Uani 1 1 d . . .
N118 N 0.0737(5) 0.0100(5) 0.2203(3) 0.0311(16) Uani 1 1 d . . .
C119 C -0.0287(6) 0.0506(6) 0.2494(4) 0.037(2) Uani 1 1 d . . .
H11F H -0.0478 0.0223 0.2918 0.044 Uiso 1 1 calc R . .
C120 C -0.1082(7) 0.1341(7) 0.2182(4) 0.045(2) Uani 1 1 d . . .
H12B H -0.1815 0.1618 0.2388 0.054 Uiso 1 1 calc R . .
C121 C -0.0792(7) 0.1759(7) 0.1572(4) 0.046(2) Uani 1 1 d . . .
H12C H -0.1329 0.2325 0.1355 0.055 Uiso 1 1 calc R . .
C122 C 0.0270(7) 0.1360(6) 0.1278(4) 0.043(2) Uani 1 1 d . . .
H12D H 0.0476 0.1646 0.0857 0.051 Uiso 1 1 calc R . .
C123 C 0.2710(6) 0.0255(6) 0.0698(3) 0.0308(19) Uani 1 1 d . . .
C124 C 0.3147(7) -0.0456(6) 0.0266(4) 0.045(2) Uani 1 1 d . . .
H12E H 0.3077 -0.1161 0.0365 0.054 Uiso 1 1 calc R . .
C125 C 0.3685(8) -0.0132(7) -0.0312(4) 0.054(3) Uani 1 1 d . . .
H12F H 0.3992 -0.0620 -0.0607 0.065 Uiso 1 1 calc R . .
C126 C 0.3775(8) 0.0871(9) -0.0461(4) 0.063(3) Uani 1 1 d . . .
H12G H 0.4148 0.1082 -0.0858 0.076 Uiso 1 1 calc R . .
C127 C 0.3325(8) 0.1597(7) -0.0035(4) 0.057(3) Uani 1 1 d . . .
H12H H 0.3388 0.2303 -0.0144 0.068 Uiso 1 1 calc R . .
C128 C 0.2787(7) 0.1295(6) 0.0543(4) 0.040(2) Uani 1 1 d . . .
H12I H 0.2471 0.1790 0.0832 0.048 Uiso 1 1 calc R . .
C210 C 0.3104(9) 0.3662(7) 0.1340(4) 0.060(3) Uani 1 1 d . . .
H21A H 0.2373 0.4148 0.1302 0.072 Uiso 1 1 calc R . .
C211 C 0.4010(11) 0.3806(7) 0.0910(5) 0.071(3) Uani 1 1 d . . .
H21B H 0.3908 0.4399 0.0588 0.085 Uiso 1 1 calc R . .
C212 C 0.5069(10) 0.3083(8) 0.0951(4) 0.067(3) Uani 1 1 d . . .
H21C H 0.5696 0.3178 0.0656 0.081 Uiso 1 1 calc R . .
N214 N 0.4918(5) 0.0248(5) 0.2182(3) 0.0283(15) Uani 1 1 d . . .
N215 N 0.4959(5) -0.0582(5) 0.2678(3) 0.0265(15) Uani 1 1 d . . .
C216 C 0.5880(6) -0.1380(6) 0.2724(3) 0.0304(19) Uani 1 1 d . . .
C217 C 0.5803(6) -0.2075(6) 0.3334(3) 0.0316(19) Uani 1 1 d . . .
N218 N 0.4831(5) -0.1708(5) 0.3717(3) 0.0307(16) Uani 1 1 d . . .
C219 C 0.4716(7) -0.2208(6) 0.4307(3) 0.034(2) Uani 1 1 d . . .
H21E H 0.4047 -0.1949 0.4573 0.041 Uiso 1 1 calc R . .
C220 C 0.5538(8) -0.3090(7) 0.4546(4) 0.049(2) Uani 1 1 d . . .
H22B H 0.5436 -0.3428 0.4967 0.059 Uiso 1 1 calc R . .
C221 C 0.6520(8) -0.3467(7) 0.4150(4) 0.054(3) Uani 1 1 d . . .
H22C H 0.7095 -0.4070 0.4301 0.065 Uiso 1 1 calc R . .
C222 C 0.6652(7) -0.2958(6) 0.3537(4) 0.047(2) Uani 1 1 d . . .
H22D H 0.7311 -0.3209 0.3262 0.056 Uiso 1 1 calc R . .
C223 C 0.6862(6) -0.1546(6) 0.2247(3) 0.035(2) Uani 1 1 d . . .
C224 C 0.7444(7) -0.0782(7) 0.2041(4) 0.046(2) Uani 1 1 d . . .
H22E H 0.7220 -0.0132 0.2210 0.055 Uiso 1 1 calc R . .
C225 C 0.8374(7) -0.0979(8) 0.1577(4) 0.059(3) Uani 1 1 d . . .
H22F H 0.8784 -0.0461 0.1429 0.071 Uiso 1 1 calc R . .
C226 C 0.8692(8) -0.1941(9) 0.1336(4) 0.064(3) Uani 1 1 d . . .
H22G H 0.9326 -0.2076 0.1027 0.076 Uiso 1 1 calc R . .
C227 C 0.8116(8) -0.2678(8) 0.1535(4) 0.052(3) Uani 1 1 d . . .
H22H H 0.8332 -0.3319 0.1355 0.063 Uiso 1 1 calc R . .
C228 C 0.7215(7) -0.2513(6) 0.1995(4) 0.044(2) Uani 1 1 d . . .
H22I H 0.6830 -0.3050 0.2145 0.053 Uiso 1 1 calc R . .
C323 C 0.5212(8) 0.2215(6) 0.1427(4) 0.048(2) Uani 1 1 d . . .
H32D H 0.5934 0.1712 0.1453 0.058 Uiso 1 1 calc R . .
P10 P -0.26614(19) 0.0047(2) 0.39920(11) 0.0479(7) Uani 1 1 d . . .
F11 F -0.3616(4) -0.0589(4) 0.4136(2) 0.0743(16) Uani 1 1 d . . .
F12 F -0.1707(4) 0.0705(4) 0.3850(2) 0.0740(17) Uani 1 1 d . . .
F13 F -0.1877(4) -0.0816(4) 0.3572(2) 0.0693(16) Uani 1 1 d . . .
F14 F -0.3437(4) 0.0918(4) 0.4408(2) 0.0740(17) Uani 1 1 d . . .
F15 F -0.2063(4) -0.0596(4) 0.4610(2) 0.0720(17) Uani 1 1 d . . .
F16 F -0.3245(4) 0.0692(4) 0.3367(2) 0.0790(17) Uani 1 1 d . . .
P20 P -0.8259(2) -0.3048(3) 0.02241(13) 0.0749(10) Uani 1 1 d . . .
F21 F -0.8518(5) -0.2208(5) 0.0725(3) 0.099(2) Uani 1 1 d . . .
F22 F -0.8663(5) -0.3861(5) 0.0771(3) 0.095(2) Uani 1 1 d . . .
F23 F -0.7856(5) -0.2215(5) -0.0320(3) 0.108(2) Uani 1 1 d . . .
F24 F -0.7981(7) -0.3829(6) -0.0266(3) 0.142(3) Uani 1 1 d . . .
F25 F -0.9525(4) -0.2622(5) 0.0037(2) 0.0865(19) Uani 1 1 d . . .
F26 F -0.6993(5) -0.3462(7) 0.0439(3) 0.142(3) Uani 1 1 d . . .
P30 P 0.2901(4) -0.4357(3) 0.41584(16) 0.1032(14) Uani 1 1 d . . .
F31 F 0.2438(6) -0.5311(5) 0.4497(3) 0.119(2) Uani 1 1 d . . .
F32 F 0.3444(14) -0.3432(7) 0.3802(5) 0.275(8) Uani 1 1 d . . .
F33 F 0.1676(12) -0.3647(8) 0.4009(6) 0.263(7) Uani 1 1 d . . .
F34 F 0.2902(13) -0.3926(8) 0.4769(4) 0.255(7) Uani 1 1 d . . .
F35 F 0.4171(7) -0.5071(6) 0.4243(4) 0.146(3) Uani 1 1 d . . .
F36 F 0.2944(9) -0.4790(7) 0.3511(3) 0.171(4) Uani 1 1 d . . .
O01 O 0.1107(6) 0.1813(5) 0.3184(4) 0.091(2) Uani 1 1 d . . .
C01 C 0.0640(8) 0.1870(5) 0.3838(3) 0.123(5) Uani 1 1 d . . .
H01A H 0.1175 0.1375 0.4120 0.185 Uiso 1 1 calc R . .
H01B H -0.0093 0.1684 0.3901 0.185 Uiso 1 1 calc R . .
H01C H 0.0522 0.2590 0.3933 0.185 Uiso 1 1 calc R . .
O02A O -0.1153(6) -0.5147(6) 0.3340(3) 0.114(5) Uiso 0.654(12) 1 d PR A 1
C02A C -0.0470(6) -0.5148(6) 0.3878(3) 0.129(8) Uiso 0.654(12) 1 d PR A 1
O02B O -0.0559(6) -0.4394(6) 0.4192(3) 0.176(15) Uiso 0.346(12) 1 d PR A 2
C02B C -0.0814(6) -0.3317(6) 0.4466(3) 0.122(15) Uiso 0.346(12) 1 d PR A 2
O03A O 0.6759(6) -0.6570(7) 0.3856(3) 0.158(7) Uiso 0.629(14) 1 d PR B 1
C03A C 0.6828(5) -0.5693(7) 0.3661(3) 0.089(7) Uiso 0.629(14) 1 d PR B 1
O03B O 0.7552(5) -0.6816(7) 0.3620(3) 0.132(11) Uiso 0.371(14) 1 d PR B 2
C03B C 0.7011(6) -0.7055(6) 0.3314(3) 0.099(12) Uiso 0.371(14) 1 d PR B 2
O04A O 0.0208(10) -0.6304(9) 0.2519(9) 0.072(6) Uiso 0.61(4) 1 d P C 1
O04B O -0.001(2) -0.6219(19) 0.212(2) 0.120(12) Uiso 0.39(4) 1 d P C 2
O05 O -0.001(2) -0.572(2) 0.1029(14) 0.091(9) Uiso 0.25 1 d P . .

loop_
_atom_site_aniso_label
_atom_site_aniso_U_11
_atom_site_aniso_U_22
_atom_site_aniso_U_33
_atom_site_aniso_U_23
_atom_site_aniso_U_13
_atom_site_aniso_U_12
Co1 0.0284(6) 0.0312(6) 0.0151(6) -0.0017(5) -0.0013(4) -0.0040(5)
O1 0.022(3) 0.033(3) 0.023(3) 0.000(2) 0.001(2) -0.007(2)
Co2 0.0255(6) 0.0324(6) 0.0177(6) -0.0050(5) -0.0013(4) -0.0022(5)
O2 0.032(3) 0.025(3) 0.021(3) -0.003(2) -0.005(2) -0.003(2)
N11 0.029(4) 0.044(4) 0.020(4) -0.004(3) -0.005(3) -0.014(3)
C12 0.035(5) 0.055(6) 0.024(5) 0.000(4) -0.008(4) -0.013(4)
C13 0.059(6) 0.052(6) 0.038(5) 0.004(5) -0.009(5) -0.022(5)
C14 0.080(7) 0.043(5) 0.040(6) -0.006(5) -0.005(5) -0.032(5)
C15 0.062(6) 0.042(5) 0.021(5) -0.011(4) 0.006(4) -0.017(5)
C16 0.044(5) 0.037(5) 0.009(4) 0.004(4) -0.010(4) -0.013(4)
C17 0.037(5) 0.039(5) 0.014(4) -0.007(4) -0.004(3) 0.000(4)
C18 0.047(5) 0.032(5) 0.025(5) -0.003(4) -0.003(4) -0.007(4)
C19 0.071(7) 0.047(6) 0.034(5) -0.005(5) 0.000(5) 0.003(5)
N21 0.023(4) 0.040(4) 0.022(4) -0.007(3) 0.001(3) -0.007(3)
C22 0.046(5) 0.046(5) 0.023(5) -0.006(4) 0.001(4) -0.012(4)
C23 0.057(6) 0.052(6) 0.026(5) -0.016(5) -0.007(4) -0.010(5)
C24 0.066(7) 0.039(5) 0.052(6) -0.028(5) -0.005(5) -0.008(5)
C25 0.060(6) 0.034(5) 0.043(6) -0.014(4) -0.002(5) -0.016(4)
C26 0.032(5) 0.029(4) 0.027(5) -0.010(4) -0.002(4) -0.003(4)
C27 0.030(5) 0.034(5) 0.028(5) 0.000(4) -0.006(4) -0.007(4)
C28 0.052(6) 0.031(5) 0.026(5) -0.009(4) -0.002(4) -0.008(4)
C29 0.047(6) 0.029(5) 0.041(5) -0.005(4) -0.007(4) 0.003(4)
O31 0.026(3) 0.040(3) 0.018(3) -0.006(2) 0.001(2) -0.006(2)
C31 0.036(5) 0.032(5) 0.015(4) 0.000(4) 0.006(4) 0.007(4)
O32 0.029(3) 0.041(3) 0.018(3) -0.005(2) 0.002(2) -0.005(3)
C32 0.037(5) 0.060(6) 0.014(4) 0.001(4) 0.004(4) -0.010(4)
C110 0.079(7) 0.051(6) 0.044(6) -0.003(5) 0.001(6) 0.016(6)
C111 0.064(7) 0.045(6) 0.076(8) -0.011(6) 0.000(6) 0.018(5)
C112 0.071(7) 0.046(6) 0.047(6) -0.018(5) 0.012(5) 0.009(5)
C113 0.053(6) 0.042(5) 0.029(5) -0.003(4) 0.005(4) -0.004(5)
N114 0.036(4) 0.030(4) 0.013(3) -0.006(3) -0.001(3) -0.001(3)
N115 0.031(4) 0.029(4) 0.021(4) -0.006(3) 0.003(3) -0.006(3)
C116 0.032(5) 0.036(5) 0.019(4) -0.001(4) 0.000(4) -0.007(4)
C117 0.036(5) 0.039(5) 0.021(5) -0.005(4) -0.002(4) -0.012(4)
N118 0.033(4) 0.040(4) 0.018(4) 0.001(3) -0.007(3) -0.007(3)
C119 0.024(5) 0.052(5) 0.030(5) -0.007(4) 0.003(4) -0.004(4)
C120 0.024(5) 0.058(6) 0.045(6) -0.010(5) -0.005(4) 0.004(4)
C121 0.043(6) 0.050(6) 0.036(6) -0.004(5) -0.011(4) 0.004(5)
C122 0.045(6) 0.037(5) 0.034(5) 0.005(4) -0.014(4) 0.007(4)
C123 0.035(5) 0.038(5) 0.015(4) 0.002(4) -0.002(3) -0.004(4)
C124 0.061(6) 0.042(5) 0.024(5) 0.001(4) -0.004(4) -0.004(5)
C125 0.071(7) 0.054(6) 0.027(5) -0.006(5) 0.000(5) 0.000(5)
C126 0.068(7) 0.089(8) 0.017(5) 0.000(6) 0.002(5) -0.001(6)
C127 0.062(6) 0.064(6) 0.041(6) 0.015(5) 0.005(5) -0.028(5)
C128 0.053(6) 0.037(5) 0.024(5) 0.004(4) 0.005(4) -0.009(4)
C210 0.086(8) 0.042(6) 0.040(6) -0.010(5) -0.009(6) 0.006(5)
C211 0.126(10) 0.035(6) 0.041(6) -0.004(5) -0.006(7) -0.005(7)
C212 0.095(9) 0.066(7) 0.037(6) -0.006(6) 0.022(6) -0.029(7)
N214 0.028(4) 0.026(4) 0.027(4) -0.002(3) -0.002(3) -0.001(3)
N215 0.029(4) 0.031(4) 0.017(3) -0.003(3) -0.005(3) -0.004(3)
C216 0.029(5) 0.039(5) 0.023(4) -0.013(4) -0.002(4) -0.003(4)
C217 0.031(5) 0.036(5) 0.025(5) -0.005(4) -0.006(4) -0.002(4)
N218 0.029(4) 0.038(4) 0.019(4) -0.001(3) -0.005(3) 0.001(3)
C219 0.039(5) 0.045(5) 0.016(4) -0.001(4) -0.009(4) -0.004(4)
C220 0.058(6) 0.052(6) 0.028(5) 0.005(4) -0.010(5) -0.005(5)
C221 0.066(7) 0.047(6) 0.038(6) 0.006(5) -0.017(5) 0.004(5)
C222 0.044(5) 0.047(5) 0.036(5) -0.003(5) -0.012(4) 0.013(5)
C223 0.025(5) 0.052(5) 0.022(4) -0.011(4) -0.004(4) 0.005(4)
C224 0.028(5) 0.064(6) 0.043(6) -0.016(5) 0.000(4) -0.003(5)
C225 0.037(6) 0.099(8) 0.041(6) -0.008(6) 0.005(5) -0.023(6)
C226 0.038(6) 0.109(9) 0.031(6) -0.028(6) 0.007(4) 0.009(6)
C227 0.042(6) 0.066(7) 0.042(6) -0.029(5) 0.004(5) 0.007(5)
C228 0.038(5) 0.048(5) 0.041(5) -0.012(5) -0.003(4) 0.002(4)
C323 0.061(6) 0.042(5) 0.037(5) -0.009(5) 0.015(5) -0.012(5)
P10 0.0346(14) 0.0820(18) 0.0301(14) -0.0196(14) 0.0037(11) -0.0163(13)
F11 0.051(3) 0.109(4) 0.074(4) -0.016(3) -0.003(3) -0.039(3)
F12 0.060(4) 0.113(4) 0.066(4) -0.037(3) 0.019(3) -0.047(3)
F13 0.066(4) 0.088(4) 0.052(3) -0.030(3) 0.006(3) -0.010(3)
F14 0.055(3) 0.109(4) 0.057(3) -0.041(3) 0.019(3) -0.012(3)
F15 0.045(3) 0.128(5) 0.037(3) -0.005(3) -0.005(2) -0.017(3)
F16 0.071(4) 0.110(5) 0.041(3) -0.002(3) -0.016(3) 0.000(3)
P20 0.0584(19) 0.101(2) 0.0347(16) 0.0059(17) 0.0008(14) 0.0180(17)
F21 0.111(5) 0.125(5) 0.056(4) -0.019(4) -0.003(4) -0.021(4)
F22 0.115(5) 0.098(5) 0.059(4) 0.021(4) -0.016(4) -0.019(4)
F23 0.107(5) 0.157(6) 0.045(4) 0.029(4) -0.007(3) -0.036(5)
F24 0.165(7) 0.135(6) 0.108(6) -0.075(5) 0.038(5) 0.001(5)
F25 0.063(4) 0.125(5) 0.046(3) -0.005(3) -0.016(3) 0.021(3)
F26 0.065(4) 0.214(8) 0.094(5) 0.033(5) -0.023(4) 0.024(5)
P30 0.197(4) 0.052(2) 0.058(2) 0.0110(17) -0.058(2) -0.019(3)
F31 0.148(7) 0.125(6) 0.080(5) 0.013(4) -0.010(4) -0.045(5)
F32 0.56(2) 0.153(8) 0.201(10) 0.137(8) -0.254(13) -0.227(12)
F33 0.339(16) 0.138(8) 0.278(14) -0.064(9) -0.206(13) 0.099(10)
F34 0.48(2) 0.172(9) 0.109(7) -0.086(7) -0.108(10) 0.003(11)
F35 0.155(8) 0.110(6) 0.173(8) 0.021(6) -0.029(6) -0.050(6)
F36 0.318(12) 0.165(8) 0.052(5) -0.006(5) -0.039(6) -0.092(8)
O01 0.081(5) 0.084(5) 0.093(6) -0.026(5) 0.004(5) 0.005(4)
C01 0.089(10) 0.140(12) 0.122(12) -0.052(10) 0.011(9) 0.012(9)

loop_
_atom_type_symbol
_atom_type_description
_atom_type_scat_dispersion_real
_atom_type_scat_dispersion_imag
_atom_type_scat_source
C C 0.0033 0.0016 'International Tables Vol C Tables 4.2.6.8 and 6.1.1.4'
H H 0.0000 0.0000 'International Tables Vol C Tables 4.2.6.8 and 6.1.1.4'
N N 0.0061 0.0033 'International Tables Vol C Tables 4.2.6.8 and 6.1.1.4'
F F 0.0171 0.0103 'International Tables Vol C Tables 4.2.6.8 and 6.1.1.4'
O O 0.0106 0.0060 'International Tables Vol C Tables 4.2.6.8 and 6.1.1.4'
P P 0.1023 0.0942 'International Tables Vol C Tables 4.2.6.8 and 6.1.1.4'
Co Co 0.3494 0.9721 'International Tables Vol C Tables 4.2.6.8 and 6.1.1.4'

loop_
_geom_angle_atom_site_label_1
_geom_angle_atom_site_label_2
_geom_angle_atom_site_label_3
_geom_angle
_geom_angle_site_symmetry_1
_geom_angle_site_symmetry_3
_geom_angle_publ_flag
N115 Co1 O2 93.6(2) . . ?
N115 Co1 O31 173.5(2) . . ?
O2 Co1 O31 91.6(2) . . ?
N115 Co1 O1 92.1(2) . . ?
O2 Co1 O1 82.2(2) . . ?
O31 Co1 O1 92.53(19) . . ?
N115 Co1 N11 84.7(2) . . ?
O2 Co1 N11 90.0(2) . . ?
O31 Co1 N11 91.4(2) . . ?
O1 Co1 N11 171.4(2) . . ?
N115 Co1 N118 82.1(3) . . ?
O2 Co1 N118 169.8(2) . . ?
O31 Co1 N118 93.4(2) . . ?
O1 Co1 N118 88.7(2) . . ?
N11 Co1 N118 98.7(3) . . ?
N115 Co1 Co2 104.74(18) . . ?
O2 Co1 Co2 42.58(14) . . ?
O31 Co1 Co2 81.74(15) . . ?
O1 Co1 Co2 42.00(14) . . ?
N11 Co1 Co2 131.33(18) . . ?
N118 Co1 Co2 129.64(18) . . ?
Co2 O1 Co1 95.7(2) . . ?
N215 Co2 O1 95.1(2) . . ?
N215 Co2 O32 172.0(2) . . ?
O1 Co2 O32 92.1(2) . . ?
N215 Co2 N21 84.2(2) . . ?
O1 Co2 N21 89.9(2) . . ?
O32 Co2 N21 92.5(2) . . ?
N215 Co2 N218 81.8(3) . . ?
O1 Co2 N218 168.8(2) . . ?
O32 Co2 N218 91.7(2) . . ?
N21 Co2 N218 100.5(3) . . ?
N215 Co2 O2 92.8(2) . . ?
O1 Co2 O2 81.9(2) . . ?
O32 Co2 O2 91.6(2) . . ?
N21 Co2 O2 171.0(2) . . ?
N218 Co2 O2 87.5(2) . . ?
N215 Co2 Co1 106.12(18) . . ?
O1 Co2 Co1 42.32(14) . . ?
O32 Co2 Co1 81.52(16) . . ?
N21 Co2 Co1 130.96(18) . . ?
N218 Co2 Co1 128.19(19) . . ?
O2 Co2 Co1 41.93(14) . . ?
Co1 O2 Co2 95.5(2) . . ?
C12 N11 C16 119.4(7) . . ?
C12 N11 Co1 122.3(5) . . ?
C16 N11 Co1 118.2(5) . . ?
N11 C12 C13 123.3(8) . . ?
C14 C13 C12 117.1(8) . . ?
C13 C14 C15 120.3(8) . . ?
C14 C15 C16 119.0(8) . . ?
N11 C16 C15 120.9(7) . . ?
N11 C16 C17 120.7(6) . . ?
C15 C16 C17 118.4(7) . . ?
N114 C17 C18 116.5(7) . . ?
N114 C17 C16 125.1(6) . . ?
C18 C17 C16 118.2(6) . . ?
C113 C18 C19 118.4(7) . . ?
C113 C18 C17 120.7(7) . . ?
C19 C18 C17 120.8(7) . . ?
C110 C19 C18 120.7(8) . . ?
C22 N21 C26 118.9(6) . . ?
C22 N21 Co2 120.3(5) . . ?
C26 N21 Co2 120.2(5) . . ?
N21 C22 C23 121.9(7) . . ?
C24 C23 C22 119.0(7) . . ?
C23 C24 C25 119.6(8) . . ?
C26 C25 C24 119.3(7) . . ?
N21 C26 C25 121.2(7) . . ?
N21 C26 C27 118.8(6) . . ?
C25 C26 C27 119.7(7) . . ?
N214 C27 C26 127.4(7) . . ?
N214 C27 C28 114.5(6) . . ?
C26 C27 C28 117.7(6) . . ?
C323 C28 C29 120.3(7) . . ?
C323 C28 C27 121.0(7) . . ?
C29 C28 C27 118.7(7) . . ?
C210 C29 C28 119.0(8) . . ?
C31 O31 Co1 125.3(5) . . ?
O32 C31 O31 125.1(6) . . ?
O32 C31 C32 118.1(7) . . ?
O31 C31 C32 116.8(7) . . ?
C31 O32 Co2 126.1(5) . . ?
C111 C110 C19 118.9(9) . . ?
C112 C111 C110 121.8(8) . . ?
C111 C112 C113 120.0(8) . . ?
C112 C113 C18 120.2(8) . . ?
C17 N114 N115 112.3(6) . . ?
C116 N115 N114 123.3(6) . . ?
C116 N115 Co1 116.4(5) . . ?
N114 N115 Co1 120.0(4) . . ?
N115 C116 C117 112.0(6) . . ?
N115 C116 C123 124.1(6) . . ?
C117 C116 C123 123.9(7) . . ?
N118 C117 C122 120.6(7) . . ?
N118 C117 C116 113.1(6) . . ?
C122 C117 C116 125.9(7) . . ?
C119 N118 C117 120.2(6) . . ?
C119 N118 Co1 126.6(5) . . ?
C117 N118 Co1 112.5(5) . . ?
N118 C119 C120 120.8(7) . . ?
C121 C120 C119 119.3(8) . . ?
C122 C121 C120 120.1(8) . . ?
C121 C122 C117 119.0(7) . . ?
C124 C123 C128 120.0(7) . . ?
C124 C123 C116 122.4(7) . . ?
C128 C123 C116 117.6(7) . . ?
C125 C124 C123 119.5(8) . . ?
C126 C125 C124 120.6(8) . . ?
C125 C126 C127 120.4(8) . . ?
C128 C127 C126 120.1(8) . . ?
C127 C128 C123 119.3(8) . . ?
C29 C210 C211 121.1(9) . . ?
C210 C211 C212 119.8(9) . . ?
C211 C212 C323 119.7(9) . . ?
C27 N214 N215 111.6(6) . . ?
C216 N215 N214 120.3(6) . . ?
C216 N215 Co2 117.7(5) . . ?
N214 N215 Co2 121.9(4) . . ?
N215 C216 C223 124.9(7) . . ?
N215 C216 C217 110.7(6) . . ?
C223 C216 C217 124.3(7) . . ?
N218 C217 C222 121.9(7) . . ?
N218 C217 C216 113.0(6) . . ?
C222 C217 C216 124.9(7) . . ?
C219 N218 C217 118.7(6) . . ?
C219 N218 Co2 127.7(5) . . ?
C217 N218 Co2 112.8(5) . . ?
N218 C219 C220 122.6(7) . . ?
C219 C220 C221 118.4(7) . . ?
C222 C221 C220 119.8(8) . . ?
C217 C222 C221 118.7(8) . . ?
C224 C223 C228 119.7(7) . . ?
C224 C223 C216 121.5(7) . . ?
C228 C223 C216 118.8(7) . . ?
C223 C224 C225 119.1(8) . . ?
C226 C225 C224 119.6(9) . . ?
C227 C226 C225 121.1(8) . . ?
C226 C227 C228 120.5(8) . . ?
C227 C228 C223 120.0(8) . . ?
C28 C323 C212 119.9(8) . . ?
F11 P10 F15 90.4(3) . . ?
F11 P10 F14 89.8(3) . . ?
F15 P10 F14 89.8(3) . . ?
F11 P10 F13 90.8(3) . . ?
F15 P10 F13 90.4(3) . . ?
F14 P10 F13 179.3(3) . . ?
F11 P10 F16 90.2(3) . . ?
F15 P10 F16 179.2(3) . . ?
F14 P10 F16 90.7(3) . . ?
F13 P10 F16 89.1(3) . . ?
F11 P10 F12 179.2(3) . . ?
F15 P10 F12 89.8(3) . . ?
F14 P10 F12 89.4(3) . . ?
F13 P10 F12 90.0(3) . . ?
F16 P10 F12 89.6(3) . . ?
F24 P20 F25 90.8(4) . . ?
F24 P20 F22 93.1(4) . . ?
F25 P20 F22 89.1(4) . . ?
F24 P20 F26 91.4(5) . . ?
F25 P20 F26 177.7(4) . . ?
F22 P20 F26 90.0(4) . . ?
F24 P20 F23 87.8(4) . . ?
F25 P20 F23 90.8(3) . . ?
F22 P20 F23 179.1(4) . . ?
F26 P20 F23 90.0(4) . . ?
F24 P20 F21 178.0(4) . . ?
F25 P20 F21 90.1(3) . . ?
F22 P20 F21 88.6(3) . . ?
F26 P20 F21 87.7(4) . . ?
F23 P20 F21 90.5(4) . . ?
F34 P30 F31 94.1(6) . . ?
F34 P30 F33 94.8(7) . . ?
F31 P30 F33 93.3(7) . . ?
F34 P30 F36 177.7(8) . . ?
F31 P30 F36 87.8(4) . . ?
F33 P30 F36 86.4(6) . . ?
F34 P30 F35 89.7(6) . . ?
F31 P30 F35 89.0(4) . . ?
F33 P30 F35 174.8(6) . . ?
F36 P30 F35 89.1(5) . . ?
F34 P30 F32 87.2(7) . . ?
F31 P30 F32 176.6(8) . . ?
F33 P30 F32 89.7(7) . . ?
F36 P30 F32 90.8(5) . . ?
F35 P30 F32 87.9(7) . . ?

loop_
_geom_bond_atom_site_label_1
_geom_bond_atom_site_label_2
_geom_bond_distance
_geom_bond_site_symmetry_2
_geom_bond_publ_flag
Co1 N115 1.886(5) . ?
Co1 O2 1.898(5) . ?
Co1 O31 1.913(4) . ?
Co1 O1 1.913(5) . ?
Co1 N11 1.919(6) . ?
Co1 N118 1.924(6) . ?
Co1 Co2 2.8273(15) . ?
O1 Co2 1.901(5) . ?
Co2 N215 1.881(5) . ?
Co2 O32 1.904(4) . ?
Co2 N21 1.906(6) . ?
Co2 N218 1.909(6) . ?
Co2 O2 1.922(5) . ?
N11 C12 1.312(9) . ?
N11 C16 1.365(9) . ?
C12 C13 1.412(10) . ?
C13 C14 1.379(11) . ?
C14 C15 1.388(11) . ?
C15 C16 1.389(10) . ?
C16 C17 1.513(10) . ?
C17 N114 1.307(8) . ?
C17 C18 1.479(10) . ?
C18 C113 1.398(10) . ?
C18 C19 1.419(10) . ?
C19 C110 1.385(11) . ?
N21 C22 1.345(9) . ?
N21 C26 1.364(8) . ?
C22 C23 1.401(10) . ?
C23 C24 1.364(10) . ?
C24 C25 1.395(10) . ?
C25 C26 1.383(10) . ?
C26 C27 1.502(10) . ?
C27 N214 1.302(8) . ?
C27 C28 1.505(10) . ?
C28 C323 1.372(10) . ?
C28 C29 1.404(10) . ?
C29 C210 1.370(10) . ?
O31 C31 1.284(9) . ?
C31 O32 1.277(9) . ?
C31 C32 1.502(9) . ?
C110 C111 1.377(11) . ?
C111 C112 1.373(11) . ?
C112 C113 1.382(10) . ?
N114 N115 1.387(7) . ?
N115 C116 1.308(8) . ?
C116 C117 1.478(10) . ?
C116 C123 1.493(9) . ?
C117 N118 1.363(8) . ?
C117 C122 1.392(10) . ?
N118 C119 1.334(8) . ?
C119 C120 1.396(10) . ?
C120 C121 1.375(10) . ?
C121 C122 1.372(10) . ?
C123 C124 1.387(10) . ?
C123 C128 1.393(9) . ?
C124 C125 1.386(10) . ?
C125 C126 1.349(11) . ?
C126 C127 1.393(12) . ?
C127 C128 1.378(10) . ?
C210 C211 1.380(12) . ?
C211 C212 1.384(13) . ?
C212 C323 1.395(11) . ?
N214 N215 1.394(7) . ?
N215 C216 1.316(8) . ?
C216 C223 1.465(9) . ?
C216 C217 1.480(10) . ?
C217 N218 1.372(8) . ?
C217 C222 1.383(10) . ?
N218 C219 1.338(8) . ?
C219 C220 1.388(10) . ?
C220 C221 1.398(11) . ?
C221 C222 1.386(10) . ?
C223 C224 1.377(10) . ?
C223 C228 1.413(10) . ?
C224 C225 1.406(10) . ?
C225 C226 1.396(12) . ?
C226 C227 1.340(12) . ?
C227 C228 1.376(10) . ?
P10 F11 1.591(5) . ?
P10 F15 1.597(5) . ?
P10 F14 1.598(5) . ?
P10 F13 1.601(5) . ?
P10 F16 1.602(5) . ?
P10 F12 1.612(5) . ?
P20 F24 1.541(7) . ?
P20 F25 1.572(6) . ?
P20 F22 1.584(6) . ?
P20 F26 1.592(7) . ?
P20 F23 1.597(6) . ?
P20 F21 1.618(7) . ?
P30 F34 1.515(8) . ?
P30 F31 1.561(7) . ?
P30 F33 1.573(11) . ?
P30 F36 1.580(8) . ?
P30 F35 1.593(9) . ?
P30 F32 1.594(9) . ?
O01 C01 1.450(9) . ?
O02A C02A 1.5095 . ?
O02B C02B 1.5738 . ?
O03A C03A 1.1927 . ?
O03B C03B 1.1249 . ?

loop_
_geom_hbond_atom_site_label_D
_geom_hbond_atom_site_label_H
_geom_hbond_atom_site_label_A
_geom_hbond_distance_DH
_geom_hbond_distance_HA
_geom_hbond_distance_DA
_geom_hbond_angle_DHA
_geom_hbond_site_symmetry_A
O01 H01 O1 1.32(7) 1.36(7) 2.638(8) 161(6) .
O2 H02A F32 1.09(7) 1.58(7) 2.663(8) 171(6) .
